data_4070089
loop_
_publ_author_name
'Au, Richard H. W.'
'Jennings, Michael C.'
'Puddephatt, Richard J.'

_publ_section_title
;
 Self-Assembly of Chiral Organoplatinum(IV) Complexes with Both Carboxylic
 Acid and Amide Groups
;
_journal_issue 17
_journal_name_full Organometallics
_journal_page_first 5052
_journal_paper_doi 10.1021/om900611d
_journal_volume 28
_journal_year 2009
_chemical_formula_sum 'C32 H42 Br N3 O8 Pt'
_chemical_formula_weight 871.69
_chemical_name_systematic
; 
 ? 
;
_space_group_IT_number 2
_symmetry_cell_setting triclinic
_symmetry_space_group_name_Hall '-P 1'
_symmetry_space_group_name_H-M 'P -1'
_atom_sites_solution_hydrogens geom
_atom_sites_solution_primary direct
_atom_sites_solution_secondary difmap
_audit_creation_method SHELXL-97
_cell_angle_alpha 108.773(10)
_cell_angle_beta 94.761(10)
_cell_angle_gamma 90.686(11)
_cell_formula_units_Z 2
_cell_length_a 6.9797(15)
_cell_length_b 14.712(3)
_cell_length_c 17.802(3)
_cell_measurement_reflns_used 11965
_cell_measurement_temperature 150(2)
_cell_measurement_theta_max 25.03
_cell_measurement_theta_min 1.70
_cell_volume 1723.3(6)
_computing_cell_refinement 'DENZO-SMN (Otwinowski & Minor, 1997)'
_computing_data_collection 'COLLECT (Nonius, 1997-2001)'
_computing_data_reduction DENZO-SMN
_computing_molecular_graphics 'SHELXTL/PC (Sheldrick, 2001)'
_computing_publication_material SHELXTL/PC
_computing_structure_refinement 'SHELXL-97 (Sheldrick, 1997)'
_computing_structure_solution 'SHELXS-97 (Sheldrick, 1997)'
_diffrn_ambient_temperature 150(2)
_diffrn_measured_fraction_theta_full 0.937
_diffrn_measured_fraction_theta_max 0.937
_diffrn_measurement_device_type 'Nonius Kappa-CCD'
_diffrn_measurement_method '\f scans, and \w scans with \k offsets'
_diffrn_radiation_monochromator graphite
_diffrn_radiation_source 'fine-focus sealed tube'
_diffrn_radiation_type MoK\a
_diffrn_radiation_wavelength 0.71073
_diffrn_reflns_av_R_equivalents 0.1070
_diffrn_reflns_av_sigmaI/netI 0.1542
_diffrn_reflns_limit_h_max 6
_diffrn_reflns_limit_h_min -6
_diffrn_reflns_limit_k_max 14
_diffrn_reflns_limit_k_min -14
_diffrn_reflns_limit_l_max 15
_diffrn_reflns_limit_l_min -17
_diffrn_reflns_number 7260
_diffrn_reflns_theta_full 20.81
_diffrn_reflns_theta_max 20.81
_diffrn_reflns_theta_min 2.78
_diffrn_standards_number 0
_exptl_absorpt_coefficient_mu 5.282
_exptl_absorpt_correction_T_max 0.7781
_exptl_absorpt_correction_T_min 0.1369
_exptl_absorpt_correction_type multi-scan
_exptl_absorpt_process_details 'DENZO-SMN (Otwinowski & Minor, 1997)'
_exptl_crystal_colour colourless
_exptl_crystal_density_diffrn 1.680
_exptl_crystal_density_method 'not measured'
_exptl_crystal_description needle
_exptl_crystal_F_000 864
_exptl_crystal_size_max 0.63
_exptl_crystal_size_mid 0.30
_exptl_crystal_size_min 0.05
_refine_diff_density_max 1.971
_refine_diff_density_min -1.712
_refine_diff_density_rms 0.247
_refine_ls_extinction_method none
_refine_ls_goodness_of_fit_ref 1.064
_refine_ls_hydrogen_treatment constr
_refine_ls_matrix_type full
_refine_ls_number_parameters 407
_refine_ls_number_reflns 3365
_refine_ls_number_restraints 356
_refine_ls_restrained_S_all 1.009
_refine_ls_R_factor_all 0.1278
_refine_ls_R_factor_gt 0.0866
_refine_ls_shift/su_max 0.000
_refine_ls_shift/su_mean 0.000
_refine_ls_structure_factor_coef Fsqd
_refine_ls_weighting_details 'calc w=1/[\s^2^(Fo^2^)+(0.0677P)^2^+60.1855P] where P=(Fo^2^+2Fc^2^)/3'
_refine_ls_weighting_scheme calc
_refine_ls_wR_factor_gt 0.1845
_refine_ls_wR_factor_ref 0.2046
_reflns_number_gt 2393
_reflns_number_total 3365
_reflns_threshold_expression I>2\s(I)
_cod_data_source_file om900611d_si_001.cif
_cod_data_source_block 4
_cod_depositor_comments
;
The following automatic conversions were performed:

'_symmetry_cell_setting' value 'Triclinic' changed to 'triclinic'
according to /home/saulius/struct/CIF-dictionaries/cif_core.dic
dictionary named 'cif_core.dic' version 2.4.2 from 2011-04-26.

Automatic conversion script
Id: cif_fix_values 1715 2011-07-08 13:25:40Z adriana 
;
_cod_original_sg_symbol_H-M P-1
_cod_database_code 4070089

loop_
_symmetry_equiv_pos_as_xyz
'x, y, z'
'-x, -y, -z'

loop_
_atom_site_label
_atom_site_type_symbol
_atom_site_fract_x
_atom_site_fract_y
_atom_site_fract_z
_atom_site_U_iso_or_equiv
_atom_site_adp_type
_atom_site_occupancy
_atom_site_symmetry_multiplicity
_atom_site_calc_flag
_atom_site_refinement_flags
Pt Pt 0.01113(15) 0.27273(7) 0.96826(6) 0.0256(4) Uani 1 1 d U
Br Br 0.3230(4) 0.21855(17) 1.02770(15) 0.0334(7) Uani 1 1 d U
C1 C 0.033(4) 0.3987(15) 1.0562(13) 0.031(5) Uani 1 1 d U
H1A H -0.0750 0.4380 1.0487 0.046 Uiso 1 1 calc R
H1B H 0.1543 0.4323 1.0555 0.046 Uiso 1 1 calc R
H1C H 0.0296 0.3876 1.1075 0.046 Uiso 1 1 calc R
C2 C 0.164(4) 0.3401(16) 0.9071(14) 0.031(5) Uani 1 1 d U
H2A H 0.0748 0.3695 0.8770 0.047 Uiso 1 1 calc R
H2B H 0.2393 0.2932 0.8702 0.047 Uiso 1 1 calc R
H2C H 0.2506 0.3901 0.9447 0.047 Uiso 1 1 calc R
N11 N -0.036(3) 0.1300(12) 0.8794(11) 0.024(3) Uani 1 1 d U
C12 C 0.007(4) 0.1046(17) 0.8050(15) 0.033(5) Uani 1 1 d U
H12A H 0.0744 0.1503 0.7884 0.039 Uiso 1 1 calc R
C13 C -0.039(3) 0.0150(18) 0.7501(14) 0.030(5) Uani 1 1 d U
C14 C -0.131(3) -0.0502(19) 0.7749(15) 0.036(5) Uani 1 1 d U
H14A H -0.1653 -0.1122 0.7383 0.043 Uiso 1 1 calc R
C15 C -0.175(3) -0.0279(17) 0.8522(15) 0.034(5) Uani 1 1 d U
H15A H -0.2395 -0.0733 0.8699 0.041 Uiso 1 1 calc R
C16 C -0.120(3) 0.0640(17) 0.9039(14) 0.030(5) Uani 1 1 d U
C17 C -0.174(3) 0.0969(17) 0.9888(14) 0.027(4) Uani 1 1 d U
C18 C -0.256(3) 0.0412(18) 1.0272(14) 0.033(5) Uani 1 1 d U
H18A H -0.2797 -0.0254 0.9993 0.040 Uiso 1 1 calc R
C19 C -0.304(3) 0.0757(18) 1.1014(15) 0.031(5) Uani 1 1 d U
H19A H -0.3602 0.0349 1.1263 0.038 Uiso 1 1 calc R
C20 C -0.268(4) 0.1789(18) 1.1441(15) 0.034(5) Uani 1 1 d U
C21 C -0.185(3) 0.2310(18) 1.1014(15) 0.029(5) Uani 1 1 d U
H21A H -0.1552 0.2976 1.1274 0.035 Uiso 1 1 calc R
N22 N -0.144(3) 0.1931(13) 1.0269(11) 0.026(3) Uani 1 1 d U
C23 C -0.008(4) 0.0022(18) 0.6651(15) 0.029(5) Uani 1 1 d U
O24 O 0.053(3) 0.0634(13) 0.6415(10) 0.049(5) Uani 1 1 d U
O25 O -0.054(2) -0.0875(11) 0.6166(9) 0.040(4) Uani 1 1 d U
C26 C -0.040(4) -0.104(2) 0.5300(15) 0.058(8) Uani 1 1 d U
H26A H 0.0919 -0.0886 0.5205 0.070 Uiso 1 1 calc R
H26B H -0.1306 -0.0638 0.5105 0.070 Uiso 1 1 calc R
C27 C -0.092(4) -0.210(2) 0.4875(17) 0.070(10) Uani 1 1 d U
H27A H -0.0878 -0.2237 0.4300 0.104 Uiso 1 1 calc R
H27B H -0.2218 -0.2246 0.4985 0.104 Uiso 1 1 calc R
H27C H 0.0004 -0.2489 0.5065 0.104 Uiso 1 1 calc R
N28 N -0.315(3) 0.2259(14) 1.2204(12) 0.034(5) Uani 1 1 d U
H28A H -0.3164 0.2889 1.2349 0.041 Uiso 1 1 calc R
C29 C -0.361(4) 0.185(2) 1.2765(16) 0.036(5) Uani 1 1 d U
O30 O -0.365(3) 0.1015(13) 1.2681(11) 0.051(5) Uani 1 1 d U
O31 O -0.381(2) 0.2576(12) 1.3447(10) 0.044(4) Uani 1 1 d U
C32 C -0.424(4) 0.2242(19) 1.4107(15) 0.042(6) Uani 1 1 d U
H32A H -0.3262 0.1799 1.4199 0.050 Uiso 1 1 calc R
H32B H -0.5525 0.1907 1.3999 0.050 Uiso 1 1 calc R
C33 C -0.420(4) 0.316(2) 1.4820(15) 0.060(8) Uani 1 1 d U
H33A H -0.4495 0.2993 1.5292 0.090 Uiso 1 1 calc R
H33B H -0.5165 0.3588 1.4712 0.090 Uiso 1 1 calc R
H33C H -0.2923 0.3474 1.4916 0.090 Uiso 1 1 calc R
C34 C -0.249(3) 0.3278(16) 0.9298(13) 0.028(4) Uani 1 1 d U
H34A H -0.3520 0.3243 0.9641 0.033 Uiso 1 1 calc R
H34B H -0.2276 0.3958 0.9336 0.033 Uiso 1 1 calc R
C35 C -0.309(3) 0.2672(16) 0.8437(14) 0.025(5) Uani 1 1 d U
C37 C -0.438(3) 0.1863(16) 0.8276(14) 0.026(5) Uani 1 1 d U
H37A H -0.4949 0.1738 0.8701 0.031 Uiso 1 1 calc R
C38 C -0.479(3) 0.1266(17) 0.7513(14) 0.029(5) Uani 1 1 d U
H38A H -0.5528 0.0684 0.7408 0.035 Uiso 1 1 calc R
C39 C -0.412(3) 0.1521(18) 0.6887(14) 0.030(5) Uani 1 1 d U
C40 C -0.300(3) 0.2353(17) 0.7040(15) 0.032(5) Uani 1 1 d U
H40A H -0.2596 0.2516 0.6601 0.039 Uiso 1 1 calc R
C41 C -0.244(3) 0.2965(17) 0.7808(14) 0.029(5) Uani 1 1 d U
H41A H -0.1682 0.3538 0.7906 0.035 Uiso 1 1 calc R
C42 C -0.450(4) 0.0892(19) 0.6053(15) 0.037(6) Uani 1 1 d U
O43 O -0.428(3) 0.1140(12) 0.5456(10) 0.047(5) Uani 1 1 d U
O44 O -0.512(3) 0.0020(12) 0.5962(9) 0.041(5) Uani 1 1 d U
H44A H -0.4682 -0.0366 0.5561 0.062 Uiso 1 1 calc R
C51 C -0.282(4) 0.5994(18) 1.2869(18) 0.062(9) Uani 1 1 d U
H51A H -0.1947 0.6013 1.3334 0.093 Uiso 1 1 calc R
H51B H -0.4005 0.6313 1.3046 0.093 Uiso 1 1 calc R
H51C H -0.2199 0.6324 1.2550 0.093 Uiso 1 1 calc R
C52 C -0.329(4) 0.499(2) 1.2383(16) 0.042(7) Uani 1 1 d U
C53 C -0.458(4) 0.483(2) 1.1660(16) 0.053(8) Uani 1 1 d U
H53A H -0.4768 0.4141 1.1379 0.079 Uiso 1 1 calc R
H53B H -0.4004 0.5140 1.1313 0.079 Uiso 1 1 calc R
H53C H -0.5818 0.5111 1.1800 0.079 Uiso 1 1 calc R
O54 O -0.265(3) 0.4290(13) 1.2546(11) 0.059(6) Uani 1 1 d U
C61 C 0.079(6) 0.448(3) 1.4010(19) 0.113(13) Uani 1 1 d U
H61A H 0.0643 0.5155 1.4331 0.169 Uiso 1 1 calc R
H61B H 0.1588 0.4167 1.4324 0.169 Uiso 1 1 calc R
H61C H -0.0476 0.4153 1.3855 0.169 Uiso 1 1 calc R
C62 C 0.172(6) 0.445(3) 1.330(2) 0.090(10) Uani 1 1 d U
C63 C 0.207(5) 0.348(3) 1.273(2) 0.086(10) Uani 1 1 d U
H63A H 0.2725 0.3556 1.2283 0.129 Uiso 1 1 calc R
H63B H 0.0839 0.3125 1.2521 0.129 Uiso 1 1 calc R
H63C H 0.2879 0.3125 1.3003 0.129 Uiso 1 1 calc R
O64 O 0.212(4) 0.517(2) 1.3104(19) 0.125(10) Uani 1 1 d U

loop_
_atom_site_aniso_label
_atom_site_aniso_U_11
_atom_site_aniso_U_22
_atom_site_aniso_U_33
_atom_site_aniso_U_23
_atom_site_aniso_U_13
_atom_site_aniso_U_12
Pt 0.0200(6) 0.0239(6) 0.0308(6) 0.0069(5) -0.0015(4) -0.0033(4)
Br 0.0253(16) 0.0313(16) 0.0442(17) 0.0151(13) -0.0046(13) -0.0012(12)
C1 0.045(16) 0.020(8) 0.029(11) 0.010(7) 0.004(9) 0.003(8)
C2 0.043(13) 0.018(11) 0.030(12) 0.004(9) 0.004(11) 0.003(10)
N11 0.023(11) 0.016(6) 0.035(7) 0.011(6) -0.005(7) 0.007(6)
C12 0.032(14) 0.024(10) 0.040(9) 0.009(7) 0.000(11) 0.006(10)
C13 0.018(13) 0.037(11) 0.030(8) 0.007(6) -0.013(10) -0.003(10)
C14 0.014(14) 0.040(12) 0.042(10) 0.003(9) -0.016(11) -0.014(11)
C15 0.031(14) 0.030(10) 0.039(10) 0.014(8) -0.023(11) -0.018(11)
C16 0.021(13) 0.028(8) 0.038(9) 0.009(6) -0.009(10) -0.008(10)
C17 0.009(12) 0.033(9) 0.040(9) 0.016(7) -0.010(10) -0.009(10)
C18 0.030(14) 0.029(10) 0.036(11) 0.005(8) -0.002(11) -0.012(11)
C19 0.012(13) 0.037(9) 0.047(11) 0.013(8) 0.013(11) 0.005(11)
C20 0.025(13) 0.037(10) 0.040(10) 0.010(7) 0.007(11) -0.001(11)
C21 0.023(14) 0.032(10) 0.041(10) 0.023(8) 0.002(10) 0.013(10)
N22 0.022(8) 0.032(8) 0.027(8) 0.016(6) -0.016(8) -0.001(8)
C23 0.028(14) 0.023(10) 0.035(8) 0.009(7) -0.016(11) 0.007(11)
O24 0.067(14) 0.040(10) 0.042(11) 0.014(9) 0.008(10) -0.003(10)
O25 0.038(11) 0.034(8) 0.040(8) -0.001(7) 0.008(9) -0.002(8)
C26 0.050(17) 0.073(16) 0.036(9) -0.005(11) 0.007(14) -0.008(15)
C27 0.05(2) 0.081(18) 0.051(16) -0.015(13) -0.005(16) -0.016(18)
N28 0.040(12) 0.027(10) 0.042(9) 0.019(7) 0.009(10) 0.017(10)
C29 0.030(14) 0.043(10) 0.044(10) 0.027(8) -0.003(12) 0.010(13)
O30 0.058(13) 0.042(9) 0.065(13) 0.032(9) 0.011(11) 0.004(11)
O31 0.041(11) 0.050(10) 0.049(8) 0.022(7) 0.015(9) 0.007(9)
C32 0.031(15) 0.050(15) 0.047(11) 0.023(9) -0.002(13) -0.022(13)
C33 0.07(2) 0.069(18) 0.037(11) 0.020(11) -0.006(16) -0.020(18)
C34 0.036(10) 0.016(10) 0.035(9) 0.014(8) 0.005(8) 0.011(8)
C35 0.027(12) 0.020(11) 0.037(8) 0.022(8) -0.003(8) 0.008(8)
C37 0.022(13) 0.027(12) 0.035(9) 0.017(9) 0.007(10) 0.009(8)
C38 0.027(14) 0.030(12) 0.037(9) 0.020(9) -0.002(11) -0.001(10)
C39 0.012(12) 0.041(11) 0.034(8) 0.010(8) -0.003(10) -0.009(9)
C40 0.035(15) 0.030(12) 0.035(9) 0.014(9) 0.004(11) -0.002(9)
C41 0.027(14) 0.030(12) 0.033(9) 0.016(8) 0.002(11) -0.001(9)
C42 0.043(16) 0.031(11) 0.034(8) 0.007(9) -0.004(13) 0.005(11)
O43 0.056(13) 0.044(11) 0.040(9) 0.013(9) -0.002(10) -0.005(10)
O44 0.060(13) 0.029(9) 0.031(11) 0.001(7) 0.017(9) 0.009(9)
C51 0.07(2) 0.035(10) 0.07(2) 0.002(13) -0.010(16) 0.005(15)
C52 0.042(17) 0.036(11) 0.048(15) 0.011(11) 0.005(11) -0.007(13)
C53 0.05(2) 0.056(18) 0.054(17) 0.023(13) -0.001(12) -0.019(14)
O54 0.082(16) 0.039(10) 0.053(12) 0.012(10) 0.000(11) 0.004(11)
C61 0.11(3) 0.19(4) 0.05(2) 0.04(2) -0.019(17) -0.01(3)
C62 0.08(2) 0.12(2) 0.08(2) 0.043(17) 0.002(18) 0.00(2)
C63 0.05(2) 0.12(2) 0.09(2) 0.047(19) -0.010(19) 0.01(2)
O64 0.12(2) 0.12(2) 0.15(3) 0.059(19) 0.03(2) -0.01(2)

loop_
_atom_type_symbol
_atom_type_description
_atom_type_scat_dispersion_real
_atom_type_scat_dispersion_imag
_atom_type_scat_source
C C 0.0033 0.0016 'International Tables Vol C Tables 4.2.6.8 and 6.1.1.4'
H H 0.0000 0.0000 'International Tables Vol C Tables 4.2.6.8 and 6.1.1.4'
N N 0.0061 0.0033 'International Tables Vol C Tables 4.2.6.8 and 6.1.1.4'
O O 0.0106 0.0060 'International Tables Vol C Tables 4.2.6.8 and 6.1.1.4'
Br Br -0.2901 2.4595 'International Tables Vol C Tables 4.2.6.8 and 6.1.1.4'
Pt Pt -1.7033 8.3905 'International Tables Vol C Tables 4.2.6.8 and 6.1.1.4'

loop_
_geom_angle_atom_site_label_1
_geom_angle_atom_site_label_2
_geom_angle_atom_site_label_3
_geom_angle
C1 Pt C2 85.9(10)
C1 Pt N22 97.8(9)
C2 Pt N22 176.1(8)
C1 Pt C34 84.1(9)
C2 Pt C34 89.7(9)
N22 Pt C34 91.8(8)
C1 Pt N11 173.6(9)
C2 Pt N11 100.4(8)
N22 Pt N11 76.0(7)
C34 Pt N11 94.5(8)
C1 Pt Br 90.7(7)
C2 Pt Br 91.7(7)
N22 Pt Br 87.1(5)
C34 Pt Br 174.5(6)
N11 Pt Br 90.5(5)
Pt C1 H1A 109.5
Pt C1 H1B 109.5
H1A C1 H1B 109.5
Pt C1 H1C 109.5
H1A C1 H1C 109.5
H1B C1 H1C 109.5
Pt C2 H2A 109.5
Pt C2 H2B 109.5
H2A C2 H2B 109.5
Pt C2 H2C 109.5
H2A C2 H2C 109.5
H2B C2 H2C 109.5
C12 N11 C16 118(2)
C12 N11 Pt 126.3(16)
C16 N11 Pt 115.6(16)
N11 C12 C13 123(2)
N11 C12 H12A 118.3
C13 C12 H12A 118.3
C14 C13 C12 118(2)
C14 C13 C23 125(2)
C12 C13 C23 117(2)
C13 C14 C15 121(2)
C13 C14 H14A 119.6
C15 C14 H14A 119.6
C14 C15 C16 117(2)
C14 C15 H15A 121.3
C16 C15 H15A 121.3
N11 C16 C15 122(2)
N11 C16 C17 116(2)
C15 C16 C17 121(2)
N22 C17 C18 119(2)
N22 C17 C16 114(2)
C18 C17 C16 127(2)
C19 C18 C17 123(2)
C19 C18 H18A 118.4
C17 C18 H18A 118.4
C18 C19 C20 118(2)
C18 C19 H19A 120.9
C20 C19 H19A 120.9
N28 C20 C21 120(2)
N28 C20 C19 125(2)
C21 C20 C19 115(2)
N22 C21 C20 124(2)
N22 C21 H21A 118.2
C20 C21 H21A 118.2
C21 N22 C17 120(2)
C21 N22 Pt 122.0(16)
C17 N22 Pt 117.2(16)
O24 C23 O25 122(2)
O24 C23 C13 125(2)
O25 C23 C13 113(2)
C23 O25 C26 116(2)
O25 C26 C27 107(2)
O25 C26 H26A 110.4
C27 C26 H26A 110.4
O25 C26 H26B 110.4
C27 C26 H26B 110.4
H26A C26 H26B 108.6
C26 C27 H27A 109.5
C26 C27 H27B 109.5
H27A C27 H27B 109.5
C26 C27 H27C 109.5
H27A C27 H27C 109.5
H27B C27 H27C 109.5
C20 N28 C29 127(2)
C20 N28 H28A 116.5
C29 N28 H28A 116.5
O30 C29 O31 127(3)
O30 C29 N28 126(3)
O31 C29 N28 107(2)
C29 O31 C32 113(2)
O31 C32 C33 104(2)
O31 C32 H32A 110.9
C33 C32 H32A 110.9
O31 C32 H32B 110.9
C33 C32 H32B 110.9
H32A C32 H32B 108.9
C32 C33 H33A 109.5
C32 C33 H33B 109.5
H33A C33 H33B 109.5
C32 C33 H33C 109.5
H33A C33 H33C 109.5
H33B C33 H33C 109.5
C35 C34 Pt 108.1(14)
C35 C34 H34A 110.1
Pt C34 H34A 110.1
C35 C34 H34B 110.1
Pt C34 H34B 110.1
H34A C34 H34B 108.4
C37 C35 C41 121(2)
C37 C35 C34 119(2)
C41 C35 C34 119(2)
C38 C37 C35 120(2)
C38 C37 H37A 120.0
C35 C37 H37A 120.0
C37 C38 C39 119(2)
C37 C38 H38A 120.4
C39 C38 H38A 120.4
C40 C39 C38 121(2)
C40 C39 C42 118(2)
C38 C39 C42 121(2)
C39 C40 C41 123(2)
C39 C40 H40A 118.5
C41 C40 H40A 118.5
C40 C41 C35 115(2)
C40 C41 H41A 122.3
C35 C41 H41A 122.3
O43 C42 O44 120(2)
O43 C42 C39 125(2)
O44 C42 C39 115(2)
C42 O44 H44A 109.5
C52 C51 H51A 109.5
C52 C51 H51B 109.5
H51A C51 H51B 109.5
C52 C51 H51C 109.5
H51A C51 H51C 109.5
H51B C51 H51C 109.5
O54 C52 C53 119(3)
O54 C52 C51 124(3)
C53 C52 C51 116(3)
C52 C53 H53A 109.5
C52 C53 H53B 109.5
H53A C53 H53B 109.5
C52 C53 H53C 109.5
H53A C53 H53C 109.5
H53B C53 H53C 109.5
C62 C61 H61A 109.5
C62 C61 H61B 109.5
H61A C61 H61B 109.5
C62 C61 H61C 109.5
H61A C61 H61C 109.5
H61B C61 H61C 109.5
O64 C62 C61 125(5)
O64 C62 C63 118(4)
C61 C62 C63 117(4)
C62 C63 H63A 109.5
C62 C63 H63B 109.5
H63A C63 H63B 109.5
C62 C63 H63C 109.5
H63A C63 H63C 109.5
H63B C63 H63C 109.5

loop_
_geom_bond_atom_site_label_1
_geom_bond_atom_site_label_2
_geom_bond_distance
Pt C1 2.00(2)
Pt C2 2.04(2)
Pt N22 2.14(2)
Pt C34 2.15(2)
Pt N11 2.186(18)
Pt Br 2.587(3)
C1 H1A 0.9800
C1 H1B 0.9800
C1 H1C 0.9800
C2 H2A 0.9800
C2 H2B 0.9800
C2 H2C 0.9800
N11 C12 1.32(3)
N11 C16 1.33(3)
C12 C13 1.38(3)
C12 H12A 0.9500
C13 C14 1.35(3)
C13 C23 1.50(3)
C14 C15 1.37(3)
C14 H14A 0.9500
C15 C16 1.40(3)
C15 H15A 0.9500
C16 C17 1.51(3)
C17 N22 1.36(3)
C17 C18 1.37(3)
C18 C19 1.33(3)
C18 H18A 0.9500
C19 C20 1.47(3)
C19 H19A 0.9500
C20 N28 1.38(3)
C20 C21 1.39(3)
C21 N22 1.32(3)
C21 H21A 0.9500
C23 O24 1.20(3)
C23 O25 1.34(3)
O25 C26 1.49(3)
C26 C27 1.51(4)
C26 H26A 0.9900
C26 H26B 0.9900
C27 H27A 0.9800
C27 H27B 0.9800
C27 H27C 0.9800
N28 C29 1.38(3)
N28 H28A 0.8800
C29 O30 1.18(3)
C29 O31 1.36(3)
O31 C32 1.46(3)
C32 C33 1.52(3)
C32 H32A 0.9900
C32 H32B 0.9900
C33 H33A 0.9800
C33 H33B 0.9800
C33 H33C 0.9800
C34 C35 1.53(3)
C34 H34A 0.9900
C34 H34B 0.9900
C35 C37 1.42(3)
C35 C41 1.43(3)
C37 C38 1.37(3)
C37 H37A 0.9500
C38 C39 1.40(3)
C38 H38A 0.9500
C39 C40 1.38(3)
C39 C42 1.48(3)
C40 C41 1.39(3)
C40 H40A 0.9500
C41 H41A 0.9500
C42 O43 1.25(3)
C42 O44 1.30(3)
O44 H44A 0.8400
C51 C52 1.47(4)
C51 H51A 0.9800
C51 H51B 0.9800
C51 H51C 0.9800
C52 O54 1.23(3)
C52 C53 1.46(4)
C53 H53A 0.9800
C53 H53B 0.9800
C53 H53C 0.9800
C61 C62 1.46(5)
C61 H61A 0.9800
C61 H61B 0.9800
C61 H61C 0.9800
C62 O64 1.24(4)
C62 C63 1.50(5)
C63 H63A 0.9800
C63 H63B 0.9800
C63 H63C 0.9800

loop_
_geom_hbond_atom_site_label_D
_geom_hbond_atom_site_label_H
_geom_hbond_atom_site_label_A
_geom_hbond_distance_DH
_geom_hbond_distance_HA
_geom_hbond_distance_DA
_geom_hbond_angle_DHA
_geom_hbond_site_symmetry_A
N28 H28A O54 0.88 2.00 2.86(3) 167.1 .
O44 H44A O43 0.84 1.88 2.55(2) 135.5 2_456

loop_
_geom_torsion_atom_site_label_1
_geom_torsion_atom_site_label_2
_geom_torsion_atom_site_label_3
_geom_torsion_atom_site_label_4
_geom_torsion
C1 Pt N11 C12 161(7)
C2 Pt N11 C12 -7(2)
N22 Pt N11 C12 175(2)
C34 Pt N11 C12 84(2)
Br Pt N11 C12 -98.5(19)
C1 Pt N11 C16 -18(8)
C2 Pt N11 C16 174.2(17)
N22 Pt N11 C16 -4.5(16)
C34 Pt N11 C16 -95.3(17)
Br Pt N11 C16 82.4(16)
C16 N11 C12 C13 4(3)
Pt N11 C12 C13 -175.1(17)
N11 C12 C13 C14 -1(4)
N11 C12 C13 C23 170(2)
C12 C13 C14 C15 0(4)
C23 C13 C14 C15 -172(2)
C13 C14 C15 C16 0(4)
C12 N11 C16 C15 -5(3)
Pt N11 C16 C15 174.5(18)
C12 N11 C16 C17 -178(2)
Pt N11 C16 C17 1(3)
C14 C15 C16 N11 3(4)
C14 C15 C16 C17 176(2)
N11 C16 C17 N22 6(3)
C15 C16 C17 N22 -168(2)
N11 C16 C17 C18 -178(2)
C15 C16 C17 C18 8(4)
N22 C17 C18 C19 -2(4)
C16 C17 C18 C19 -178(2)
C17 C18 C19 C20 0(4)
C18 C19 C20 N28 178(2)
C18 C19 C20 C21 0(3)
N28 C20 C21 N22 -176(2)
C19 C20 C21 N22 2(4)
C20 C21 N22 C17 -4(3)
C20 C21 N22 Pt -173.5(18)
C18 C17 N22 C21 4(3)
C16 C17 N22 C21 -180(2)
C18 C17 N22 Pt 173.9(17)
C16 C17 N22 Pt -10(2)
C1 Pt N22 C21 -3.6(18)
C2 Pt N22 C21 158(12)
C34 Pt N22 C21 -87.9(17)
N11 Pt N22 C21 177.9(18)
Br Pt N22 C21 86.7(16)
C1 Pt N22 C17 -173.7(16)
C2 Pt N22 C17 -12(14)
C34 Pt N22 C17 102.0(16)
N11 Pt N22 C17 7.9(15)
Br Pt N22 C17 -83.4(15)
C14 C13 C23 O24 171(3)
C12 C13 C23 O24 0(4)
C14 C13 C23 O25 -10(3)
C12 C13 C23 O25 179(2)
O24 C23 O25 C26 -5(3)
C13 C23 O25 C26 176(2)
C23 O25 C26 C27 178(2)
C21 C20 N28 C29 -166(2)
C19 C20 N28 C29 16(4)
C20 N28 C29 O30 1(4)
C20 N28 C29 O31 175(2)
O30 C29 O31 C32 -4(4)
N28 C29 O31 C32 -178.2(19)
C29 O31 C32 C33 174(2)
C1 Pt C34 C35 163.6(17)
C2 Pt C34 C35 77.8(17)
N22 Pt C34 C35 -98.7(16)
N11 Pt C34 C35 -22.6(17)
Br Pt C34 C35 -177(6)
Pt C34 C35 C37 92(2)
Pt C34 C35 C41 -92(2)
C41 C35 C37 C38 10(3)
C34 C35 C37 C38 -174(2)
C35 C37 C38 C39 -7(3)
C37 C38 C39 C40 2(4)
C37 C38 C39 C42 179(2)
C38 C39 C40 C41 2(4)
C42 C39 C40 C41 -176(2)
C39 C40 C41 C35 0(4)
C37 C35 C41 C40 -6(3)
C34 C35 C41 C40 178(2)
C40 C39 C42 O43 -17(4)
C38 C39 C42 O43 166(2)
C40 C39 C42 O44 163(2)
C38 C39 C42 O44 -14(4)
